data_4347969
loop_
_publ_author_name
'Nguyen, Nhung T. T.'
'Lo, Tien N. H.'
'Kim, Jaheon'
'Nguyen, Huong T. D.'
'Le, Toan B.'
'Cordova, Kyle E.'
'Furukawa, Hiroyasu'

_publ_section_title
;
 Mixed-Metal Zeolitic Imidazolate Frameworks and their Selective Capture
 of Wet Carbon Dioxide over Methane.
;
_journal_issue 12
_journal_name_full 'Inorganic chemistry'
_journal_page_first 6201
_journal_page_last 6207
_journal_paper_doi 10.1021/acs.inorgchem.6b00814
_journal_volume 55
_journal_year 2016
_chemical_formula_sum 'C12 H12 Cu2 N8 Zn'
_chemical_formula_weight 460.75
_space_group_crystal_system tetragonal
_space_group_IT_number 114
_space_group_name_Hall 'P -4 2n'
_space_group_name_H-M_alt 'P -4 21 c'
_atom_sites_solution_hydrogens geom
_audit_creation_method SHELXL-2014/7
_cell_angle_alpha 90
_cell_angle_beta 90
_cell_angle_gamma 90
_cell_formula_units_Z 2
_cell_length_a 10.9562(4)
_cell_length_b 10.9562(4)
_cell_length_c 6.2181(2)
_cell_measurement_reflns_used 4776
_cell_measurement_temperature 100(2)
_cell_measurement_theta_max 72.53
_cell_measurement_theta_min 5.71
_cell_volume 746.41(5)
_computing_cell_refinement 'SAINT v8.34A (Bruker, 2013)'
_computing_data_collection 'APEX 2'
_computing_data_reduction 'SAINT v8.34A (Bruker, 2013)'
_computing_structure_refinement 'SHELXL-2014/7 (Sheldrick, 2014)'
_computing_structure_solution 'ShelXS (Sheldrick, 2008)'
_diffrn_ambient_temperature 100(2)
_diffrn_measured_fraction_theta_full 1.000
_diffrn_measured_fraction_theta_max 0.998
_diffrn_measurement_device_type 'Bruker D8 Venture'
_diffrn_measurement_method 'phi and omega scans'
_diffrn_radiation_type CuK\a
_diffrn_radiation_wavelength 1.54178
_diffrn_reflns_av_R_equivalents 0.0256
_diffrn_reflns_av_unetI/netI 0.0187
_diffrn_reflns_Laue_measured_fraction_full 1.000
_diffrn_reflns_Laue_measured_fraction_max 0.998
_diffrn_reflns_limit_h_max 12
_diffrn_reflns_limit_h_min -12
_diffrn_reflns_limit_k_max 13
_diffrn_reflns_limit_k_min -10
_diffrn_reflns_limit_l_max 7
_diffrn_reflns_limit_l_min -7
_diffrn_reflns_number 4669
_diffrn_reflns_point_group_measured_fraction_full 0.987
_diffrn_reflns_point_group_measured_fraction_max 0.970
_diffrn_reflns_theta_full 67.679
_diffrn_reflns_theta_max 72.519
_diffrn_reflns_theta_min 5.711
_diffrn_source 'fine-focus sealed tube'
_exptl_absorpt_coefficient_mu 5.279
_exptl_absorpt_correction_T_max 0.7536
_exptl_absorpt_correction_T_min 0.6256
_exptl_absorpt_correction_type multi-scan
_exptl_absorpt_process_details SADABS-2012/1
_exptl_crystal_colour 'light blue'
_exptl_crystal_density_diffrn 2.050
_exptl_crystal_description block
_exptl_crystal_F_000 456
_exptl_crystal_size_max 0.210
_exptl_crystal_size_mid 0.150
_exptl_crystal_size_min 0.150
_refine_diff_density_max 0.482
_refine_diff_density_min -0.371
_refine_diff_density_rms 0.111
_refine_ls_abs_structure_details
;
 Flack x determined using 272 quotients [(I+)-(I-)]/[(I+)+(I-)]
 (Parsons, Flack and Wagner, Acta Cryst. B69 (2013) 249-259).
;
_refine_ls_abs_structure_Flack 0.02(2)
_refine_ls_extinction_coef 0.0061(7)
_refine_ls_extinction_expression Fc^*^=kFc[1+0.001xFc^2^\l^3^/sin(2\q)]^-1/4^
_refine_ls_extinction_method 'SHELXL-2014/7 (Sheldrick 2014'
_refine_ls_goodness_of_fit_ref 1.128
_refine_ls_hydrogen_treatment constr
_refine_ls_matrix_type full
_refine_ls_number_parameters 54
_refine_ls_number_reflns 723
_refine_ls_number_restraints 0
_refine_ls_restrained_S_all 1.128
_refine_ls_R_factor_all 0.0204
_refine_ls_R_factor_gt 0.0204
_refine_ls_shift/su_max 0.000
_refine_ls_shift/su_mean 0.000
_refine_ls_structure_factor_coef Fsqd
_refine_ls_weighting_details 'w=1/[\s^2^(Fo^2^)+(0.0391P)^2^+0.3140P] where P=(Fo^2^+2Fc^2^)/3'
_refine_ls_weighting_scheme calc
_refine_ls_wR_factor_gt 0.0589
_refine_ls_wR_factor_ref 0.0589
_reflns_Friedel_coverage 0.617
_reflns_Friedel_fraction_full 0.966
_reflns_Friedel_fraction_max 0.929
_reflns_number_gt 723
_reflns_number_total 723
_reflns_threshold_expression 'I > 2\s(I)'
_cod_data_source_file ic6b00814_si_003.cif
_cod_data_source_block ZIF-202
_cod_original_cell_volume 746.41(6)
_cod_database_code 4347969
_shelx_shelxl_version_number 2014/7
_shelx_space_group_comment
;
The symmetry employed for this shelxl refinement is uniquely defined
by the following loop, which should always be used as a source of
symmetry information in preference to the above space-group names.
They are only intended as comments.
;
_shelx_estimated_absorpt_t_min 0.404
_shelx_estimated_absorpt_t_max 0.505

loop_
_space_group_symop_operation_xyz
'x, y, z'
'-x, -y, z'
'y, -x, -z'
'-y, x, -z'
'-x+1/2, y+1/2, -z+1/2'
'x+1/2, -y+1/2, -z+1/2'
'-y+1/2, -x+1/2, z+1/2'
'y+1/2, x+1/2, z+1/2'

loop_
_atom_site_label
_atom_site_type_symbol
_atom_site_fract_x
_atom_site_fract_y
_atom_site_fract_z
_atom_site_U_iso_or_equiv
_atom_site_adp_type
_atom_site_occupancy
_atom_site_site_symmetry_order
_atom_site_calc_flag
_atom_site_refinement_flags_posn
_atom_site_refinement_flags_adp
_atom_site_refinement_flags_occupancy
Zn1 Zn 0.0000 0.0000 0.5000 0.0066(2) Uani 1 4 d S T P
Cu1 Cu -0.5000 0.0000 0.15930(8) 0.0104(2) Uani 1 2 d S T P
N1 N -0.14497(18) -0.03246(18) 0.3158(3) 0.0095(4) Uani 1 1 d . . .
N2 N -0.33187(18) -0.02605(19) 0.1717(3) 0.0100(5) Uani 1 1 d . . .
C1 C -0.2541(2) 0.0223(2) 0.3150(4) 0.0103(5) Uani 1 1 d . . .
H1 H -0.2745 0.0886 0.4066 0.012 Uiso 1 1 calc R U .
C2 C -0.1526(2) -0.1226(2) 0.1610(5) 0.0103(5) Uani 1 1 d . . .
H2 H -0.0892 -0.1775 0.1222 0.012 Uiso 1 1 calc R U .
C3 C -0.2667(2) -0.1193(2) 0.0735(4) 0.0106(5) Uani 1 1 d . . .
H3 H -0.2965 -0.1719 -0.0360 0.013 Uiso 1 1 calc R U .

loop_
_atom_site_aniso_label
_atom_site_aniso_U_11
_atom_site_aniso_U_22
_atom_site_aniso_U_33
_atom_site_aniso_U_23
_atom_site_aniso_U_13
_atom_site_aniso_U_12
Zn1 0.0057(3) 0.0057(3) 0.0083(4) 0.000 0.000 0.000
Cu1 0.0055(3) 0.0118(3) 0.0140(3) 0.000 0.000 0.00023(17)
N1 0.0082(10) 0.0101(10) 0.0101(10) -0.0006(8) -0.0001(9) -0.0004(8)
N2 0.0080(10) 0.0116(11) 0.0104(10) -0.0001(8) 0.0004(8) 0.0003(7)
C1 0.0093(12) 0.0090(13) 0.0126(12) -0.0008(10) 0.0020(11) -0.0005(8)
C2 0.0097(11) 0.0097(12) 0.0114(12) -0.0010(10) 0.0014(10) 0.0003(9)
C3 0.0111(11) 0.0102(12) 0.0106(10) -0.0010(9) 0.0007(10) -0.0016(9)

loop_
_atom_type_symbol
_atom_type_description
_atom_type_scat_dispersion_real
_atom_type_scat_dispersion_imag
_atom_type_scat_source
C C 0.0181 0.0091 'International Tables Vol C Tables 4.2.6.8 and 6.1.1.4'
H H 0.0000 0.0000 'International Tables Vol C Tables 4.2.6.8 and 6.1.1.4'
N N 0.0311 0.0180 'International Tables Vol C Tables 4.2.6.8 and 6.1.1.4'
Cu Cu -1.9646 0.5888 'International Tables Vol C Tables 4.2.6.8 and 6.1.1.4'
Zn Zn -1.5491 0.6778 'International Tables Vol C Tables 4.2.6.8 and 6.1.1.4'

loop_
_geom_angle_atom_site_label_1
_geom_angle_atom_site_label_2
_geom_angle_atom_site_label_3
_geom_angle
_geom_angle_site_symmetry_1
_geom_angle_site_symmetry_3
N1 Zn1 N1 109.33(6) 3_556 2
N1 Zn1 N1 109.74(12) 3_556 4_556
N1 Zn1 N1 109.33(6) 2 4_556
N1 Zn1 N1 109.33(6) 3_556 .
N1 Zn1 N1 109.74(12) 2 .
N1 Zn1 N1 109.34(6) 4_556 .
N2 Cu1 N2 175.25(13) . 2_455
C1 N1 C2 105.3(2) . .
C1 N1 Zn1 129.46(17) . .
C2 N1 Zn1 125.24(16) . .
C1 N2 C3 104.84(19) . .
C1 N2 Cu1 126.44(17) . .
C3 N2 Cu1 127.04(17) . .
N1 C1 N2 113.2(2) . .
C3 C2 N1 108.3(2) . .
C2 C3 N2 108.4(2) . .

loop_
_geom_bond_atom_site_label_1
_geom_bond_atom_site_label_2
_geom_bond_distance
_geom_bond_site_symmetry_2
Zn1 N1 1.990(2) 3_556
Zn1 N1 1.990(2) 2
Zn1 N1 1.990(2) 4_556
Zn1 N1 1.990(2) .
Cu1 N2 1.866(2) .
Cu1 N2 1.866(2) 2_455
N1 C1 1.338(3) .
N1 C2 1.382(3) .
N2 C1 1.341(3) .
N2 C3 1.388(3) .
C2 C3 1.364(4) .

loop_
_geom_torsion_atom_site_label_1
_geom_torsion_atom_site_label_2
_geom_torsion_atom_site_label_3
_geom_torsion_atom_site_label_4
_geom_torsion
C2 N1 C1 N2 0.2(3)
Zn1 N1 C1 N2 -178.20(16)
C3 N2 C1 N1 0.1(3)
Cu1 N2 C1 N1 166.03(17)
C1 N1 C2 C3 -0.4(3)
Zn1 N1 C2 C3 178.09(17)
N1 C2 C3 N2 0.5(3)
C1 N2 C3 C2 -0.3(3)
Cu1 N2 C3 C2 -166.19(19)
